data_7029207
loop_
_publ_author_name
'Ovsyannikov, A.'
'Ferlay, S.'
'Solovieva, S. E.'
'Antipin, I. S.'
'Konovalov, A. I.'
'Kyritsakas, N.'
'Hosseini, M. W.'

_publ_section_title
;
 Molecular tectonics: anion control of dimensionality and connectivity in
 meta-pyridyl appended tetramercaptotetrathiacalix[4]arene based silver
 coordination networks.
;
_journal_issue 1
_journal_name_full 'Dalton transactions (Cambridge, England : 2003)'
_journal_page_first 158
_journal_page_last 165
_journal_paper_doi 10.1039/c3dt52654b
_journal_volume 43
_journal_year 2014
_chemical_formula_moiety 'C32 H34 Ag N3 O3 S4,C H Cl3,C H4 O'
_chemical_formula_sum 'C34 H39 Ag Cl3 N3 O4 S4'
_chemical_formula_weight 896.14
_chemical_name_systematic
; 
 ? 
;
_space_group_IT_number 15
_symmetry_cell_setting monoclinic
_symmetry_space_group_name_Hall '-C 2yc'
_symmetry_space_group_name_H-M 'C 1 2/c 1'
_atom_sites_solution_hydrogens geom
_atom_sites_solution_primary direct
_atom_sites_solution_secondary difmap
_audit_creation_method SHELXL-97
_cell_angle_alpha 90.00
_cell_angle_beta 97.8830(10)
_cell_angle_gamma 90.00
_cell_formula_units_Z 8
_cell_length_a 17.4196(3)
_cell_length_b 15.7381(3)
_cell_length_c 29.2392(6)
_cell_measurement_reflns_used 9563
_cell_measurement_temperature 173(2)
_cell_measurement_theta_max 27.79
_cell_measurement_theta_min 2.35
_cell_volume 7940.2(3)
_computing_cell_refinement 'Bruker SMART'
_computing_data_collection 'Bruker SMART'
_computing_data_reduction 'Bruker SAINT'
_computing_molecular_graphics 'Bruker SHELXTL'
_computing_publication_material 'Bruker SHELXTL'
_computing_structure_refinement 'SHELXL-97 (Sheldrick, 2008)'
_computing_structure_solution 'SHELXS-97 (Sheldrick, 2008)'
_diffrn_ambient_temperature 173(2)
_diffrn_measured_fraction_theta_full 0.997
_diffrn_measured_fraction_theta_max 0.997
_diffrn_measurement_device_type 'CCD area detector'
_diffrn_measurement_method 'phi and omega scans'
_diffrn_radiation_monochromator graphite
_diffrn_radiation_source 'fine-focus sealed tube'
_diffrn_radiation_type MoK\a
_diffrn_radiation_wavelength 0.71073
_diffrn_reflns_av_R_equivalents 0.0387
_diffrn_reflns_av_sigmaI/netI 0.0416
_diffrn_reflns_limit_h_max 24
_diffrn_reflns_limit_h_min -19
_diffrn_reflns_limit_k_max 20
_diffrn_reflns_limit_k_min -22
_diffrn_reflns_limit_l_max 41
_diffrn_reflns_limit_l_min -41
_diffrn_reflns_number 45043
_diffrn_reflns_theta_full 30.11
_diffrn_reflns_theta_max 30.11
_diffrn_reflns_theta_min 1.41
_exptl_absorpt_coefficient_mu 0.960
_exptl_absorpt_correction_T_max 0.9536
_exptl_absorpt_correction_T_min 0.9359
_exptl_absorpt_correction_type multi-scan
_exptl_absorpt_process_details sadabs
_exptl_crystal_colour colorless
_exptl_crystal_density_diffrn 1.499
_exptl_crystal_density_meas ?
_exptl_crystal_density_method 'not measured'
_exptl_crystal_description prism
_exptl_crystal_F_000 3664
_exptl_crystal_size_max 0.07
_exptl_crystal_size_mid 0.05
_exptl_crystal_size_min 0.05
_refine_diff_density_max 1.023
_refine_diff_density_min -0.675
_refine_diff_density_rms 0.132
_refine_ls_extinction_method none
_refine_ls_goodness_of_fit_ref 1.035
_refine_ls_hydrogen_treatment constr
_refine_ls_matrix_type full
_refine_ls_number_parameters 452
_refine_ls_number_reflns 11678
_refine_ls_number_restraints 12
_refine_ls_restrained_S_all 1.036
_refine_ls_R_factor_all 0.0714
_refine_ls_R_factor_gt 0.0420
_refine_ls_shift/su_max 0.006
_refine_ls_shift/su_mean 0.000
_refine_ls_structure_factor_coef Fsqd
_refine_ls_weighting_details 'calc w=1/[\s^2^(Fo^2^)+(0.0600P)^2^+9.1330P] where P=(Fo^2^+2Fc^2^)/3'
_refine_ls_weighting_scheme calc
_refine_ls_wR_factor_gt 0.1048
_refine_ls_wR_factor_ref 0.1283
_reflns_number_gt 8204
_reflns_number_total 11678
_reflns_threshold_expression >2sigma(I)
_cod_data_source_file c3dt52654b.txt
_cod_data_source_block e2682a
_cod_depositor_comments
;
The following automatic conversions were performed:

'_symmetry_cell_setting' value 'Monoclinic' changed to 'monoclinic'
according to
/usr/data/users/saulius/automatic-downloads/current/RSC/lib/dictionaries/cif_core.dic
dictionary named 'cif_core.dic' version 2.4.2 from 2011-04-26.

Automatic conversion script
Id: cif_fix_values 2281 2013-09-26 08:29:07Z andrius 

The following automatic conversions were performed:

'_exptl_crystal_density_meas' value 'none' was changed to '?' - the
value is perceived as not measured.

Automatic conversion script
Id: cif_fix_values 3008 2015-01-20 13:52:24Z robertas 
;
_cod_original_sg_symbol_H-M C2/c
_cod_database_code 7029207

loop_
_symmetry_equiv_pos_as_xyz
'x, y, z'
'-x, y, -z+1/2'
'x+1/2, y+1/2, z'
'-x+1/2, y+1/2, -z+1/2'
'-x, -y, -z'
'x, -y, z-1/2'
'-x+1/2, -y+1/2, -z'
'x+1/2, -y+1/2, z-1/2'

loop_
_atom_site_label
_atom_site_type_symbol
_atom_site_fract_x
_atom_site_fract_y
_atom_site_fract_z
_atom_site_U_iso_or_equiv
_atom_site_adp_type
_atom_site_occupancy
_atom_site_symmetry_multiplicity
_atom_site_calc_flag
_atom_site_refinement_flags
_atom_site_disorder_assembly
_atom_site_disorder_group
Ag1 Ag 0.169435(15) 0.686995(17) 0.041907(8) 0.04828(9) Uani 1 1 d . . .
S1 S 0.0000 0.65301(5) 0.2500 0.0296(2) Uani 1 2 d S . .
C1 C 0.05210(14) 0.58408(15) 0.29129(7) 0.0218(5) Uani 1 1 d . . .
C2 C 0.10813(13) 0.52715(15) 0.28030(7) 0.0228(5) Uani 1 1 d . . .
C3 C 0.14785(13) 0.47832(16) 0.31618(8) 0.0243(5) Uani 1 1 d . . .
C4 C 0.13443(14) 0.49061(16) 0.36148(8) 0.0255(5) Uani 1 1 d . . .
H4 H 0.1633 0.4583 0.3854 0.031 Uiso 1 1 calc R . .
C5 C 0.08018(13) 0.54867(15) 0.37282(7) 0.0222(5) Uani 1 1 d . A .
C6 C 0.03901(14) 0.59415(15) 0.33697(8) 0.0235(5) Uani 1 1 d . . .
H6 H 0.0007 0.6334 0.3437 0.028 Uiso 1 1 calc R . .
S2 S 0.12801(4) 0.51612(4) 0.222680(19) 0.02877(14) Uani 1 1 d . . .
C7 C 0.21376(16) 0.58241(19) 0.22412(9) 0.0348(6) Uani 1 1 d . . .
H7A H 0.2012 0.6426 0.2295 0.042 Uiso 1 1 calc R . .
H7B H 0.2548 0.5636 0.2489 0.042 Uiso 1 1 calc R . .
C8 C 0.23947(15) 0.57152(17) 0.17750(8) 0.0292(5) Uani 1 1 d . . .
C9 C 0.20436(15) 0.61748(17) 0.14011(8) 0.0300(5) Uani 1 1 d . . .
H9 H 0.1664 0.6585 0.1452 0.036 Uiso 1 1 calc R . .
N1 N 0.22117(14) 0.60713(15) 0.09698(7) 0.0340(5) Uani 1 1 d . . .
C10 C 0.27526(18) 0.54914(19) 0.09020(10) 0.0398(7) Uani 1 1 d . . .
H10 H 0.2876 0.5406 0.0599 0.048 Uiso 1 1 calc R . .
C11 C 0.31305(19) 0.5022(2) 0.12570(11) 0.0449(8) Uani 1 1 d . . .
H11 H 0.3514 0.4621 0.1199 0.054 Uiso 1 1 calc R . .
C12 C 0.29547(17) 0.51308(19) 0.16966(10) 0.0382(6) Uani 1 1 d . . .
H12 H 0.3216 0.4808 0.1945 0.046 Uiso 1 1 calc R . .
C13 C 0.06177(15) 0.55607(17) 0.42237(8) 0.0302(6) Uani 1 1 d D . .
C14 C 0.0438(5) 0.6477(5) 0.4338(2) 0.0590(9) Uani 0.560(4) 1 d PD A 1
H14A H 0.0210 0.6494 0.4626 0.089 Uiso 0.560(4) 1 calc PR A 1
H14B H 0.0071 0.6717 0.4087 0.089 Uiso 0.560(4) 1 calc PR A 1
H14C H 0.0918 0.6811 0.4374 0.089 Uiso 0.560(4) 1 calc PR A 1
C15 C -0.0157(4) 0.5038(5) 0.42320(19) 0.0590(9) Uani 0.560(4) 1 d PD A 1
H15A H -0.0086 0.4457 0.4125 0.089 Uiso 0.560(4) 1 calc PR A 1
H15B H -0.0580 0.5312 0.4029 0.089 Uiso 0.560(4) 1 calc PR A 1
H15C H -0.0286 0.5022 0.4548 0.089 Uiso 0.560(4) 1 calc PR A 1
C16 C 0.1218(4) 0.5172(5) 0.45801(18) 0.0590(9) Uani 0.560(4) 1 d PD A 1
H16A H 0.1178 0.4552 0.4564 0.089 Uiso 0.560(4) 1 calc PR A 1
H16B H 0.1134 0.5364 0.4888 0.089 Uiso 0.560(4) 1 calc PR A 1
H16C H 0.1736 0.5347 0.4521 0.089 Uiso 0.560(4) 1 calc PR A 1
C14A C 0.0278(5) 0.4710(5) 0.4351(2) 0.0590(9) Uani 0.440(4) 1 d PD A 2
H14D H 0.0694 0.4289 0.4410 0.089 Uiso 0.440(4) 1 calc PR A 2
H14E H -0.0106 0.4516 0.4096 0.089 Uiso 0.440(4) 1 calc PR A 2
H14F H 0.0029 0.4781 0.4630 0.089 Uiso 0.440(4) 1 calc PR A 2
C15A C 0.0047(5) 0.6286(6) 0.4290(3) 0.0590(9) Uani 0.440(4) 1 d PD A 2
H15D H 0.0040 0.6382 0.4620 0.089 Uiso 0.440(4) 1 calc PR A 2
H15E H -0.0473 0.6131 0.4143 0.089 Uiso 0.440(4) 1 calc PR A 2
H15F H 0.0214 0.6807 0.4148 0.089 Uiso 0.440(4) 1 calc PR A 2
C16A C 0.1377(4) 0.5753(7) 0.4548(2) 0.0590(9) Uani 0.440(4) 1 d PD A 2
H16D H 0.1263 0.5819 0.4865 0.089 Uiso 0.440(4) 1 calc PR A 2
H16E H 0.1607 0.6278 0.4449 0.089 Uiso 0.440(4) 1 calc PR A 2
H16F H 0.1742 0.5282 0.4535 0.089 Uiso 0.440(4) 1 calc PR A 2
S3 S 0.22104(4) 0.40376(5) 0.30746(2) 0.03212(15) Uani 1 1 d . . .
C17 C 0.17380(14) 0.32867(16) 0.26779(8) 0.0257(5) Uani 1 1 d . . .
C18 C 0.10814(14) 0.28248(16) 0.27601(8) 0.0242(5) Uani 1 1 d . . .
C19 C 0.07897(15) 0.22206(15) 0.24301(8) 0.0252(5) Uani 1 1 d . . .
C20 C 0.11564(15) 0.20701(15) 0.20429(8) 0.0268(5) Uani 1 1 d . . .
H20 H 0.0948 0.1654 0.1825 0.032 Uiso 1 1 calc R . .
C21 C 0.18142(14) 0.25087(15) 0.19660(8) 0.0246(5) Uani 1 1 d . . .
C22 C 0.20945(15) 0.31212(16) 0.22885(8) 0.0279(5) Uani 1 1 d . . .
H22 H 0.2542 0.3437 0.2242 0.033 Uiso 1 1 calc R . .
S4 S 0.06564(4) 0.29650(4) 0.32722(2) 0.02821(14) Uani 1 1 d . . .
C23 C 0.1224(2) 0.2174(2) 0.36122(9) 0.0517(9) Uani 1 1 d . . .
H23A H 0.1192 0.1627 0.3443 0.062 Uiso 1 1 calc R . .
H23B H 0.1774 0.2352 0.3666 0.062 Uiso 1 1 calc R . .
C24 C 0.09267(17) 0.20623(18) 0.40672(8) 0.0338(6) Uani 1 1 d . . .
C25 C 0.12380(16) 0.25493(18) 0.44349(9) 0.0331(6) Uani 1 1 d . . .
H25 H 0.1628 0.2951 0.4389 0.040 Uiso 1 1 calc R . .
N2 N 0.10219(14) 0.24887(16) 0.48541(7) 0.0376(6) Uani 1 1 d . . .
C26 C 0.04750(19) 0.1921(2) 0.49147(10) 0.0445(8) Uani 1 1 d . . .
H26 H 0.0312 0.1874 0.5211 0.053 Uiso 1 1 calc R . .
C27 C 0.01395(19) 0.1402(2) 0.45667(12) 0.0495(8) Uani 1 1 d . . .
H27 H -0.0244 0.1000 0.4622 0.059 Uiso 1 1 calc R . .
C28 C 0.03679(19) 0.1475(2) 0.41344(11) 0.0453(7) Uani 1 1 d . . .
H28 H 0.0143 0.1125 0.3887 0.054 Uiso 1 1 calc R . .
C29 C 0.21681(16) 0.23859(17) 0.15183(8) 0.0304(6) Uani 1 1 d . . .
C30 C 0.30397(17) 0.2577(2) 0.15923(10) 0.0451(8) Uani 1 1 d . . .
H30A H 0.3123 0.3174 0.1681 0.068 Uiso 1 1 calc R . .
H30B H 0.3255 0.2469 0.1305 0.068 Uiso 1 1 calc R . .
H30C H 0.3298 0.2211 0.1838 0.068 Uiso 1 1 calc R . .
C31 C 0.1758(2) 0.3001(2) 0.11584(10) 0.0473(8) Uani 1 1 d . . .
H31A H 0.1199 0.2891 0.1118 0.071 Uiso 1 1 calc R . .
H31B H 0.1956 0.2918 0.0864 0.071 Uiso 1 1 calc R . .
H31C H 0.1857 0.3587 0.1264 0.071 Uiso 1 1 calc R . .
C32 C 0.2040(2) 0.1471(2) 0.13342(11) 0.0488(8) Uani 1 1 d . . .
H32A H 0.2263 0.1068 0.1571 0.073 Uiso 1 1 calc R . .
H32B H 0.2293 0.1402 0.1057 0.073 Uiso 1 1 calc R . .
H32C H 0.1484 0.1363 0.1257 0.073 Uiso 1 1 calc R . .
S5 S 0.0000 0.15390(6) 0.2500 0.0333(2) Uani 1 2 d S . .
N3 N 0.19684(14) 0.89866(17) 0.05256(8) 0.0376(5) Uani 1 1 d . . .
O1 O 0.19517(13) 0.83803(15) 0.08018(7) 0.0473(5) Uani 1 1 d . . .
O2 O 0.23001(15) 0.88974(17) 0.01765(8) 0.0611(7) Uani 1 1 d . . .
O3 O 0.16599(16) 0.96630(16) 0.06007(9) 0.0599(7) Uani 1 1 d . . .
C33 C 0.07468(17) 0.89846(17) 0.14772(10) 0.0364(6) Uani 1 1 d . . .
H33 H 0.1250 0.9059 0.1353 0.044 Uiso 1 1 calc R . .
Cl1 Cl 0.07739(7) 0.80330(5) 0.17890(4) 0.0650(3) Uani 1 1 d . . .
Cl2 Cl 0.06169(6) 0.98346(5) 0.18472(3) 0.0559(2) Uani 1 1 d . . .
Cl3 Cl -0.00153(5) 0.89846(7) 0.10146(3) 0.0595(3) Uani 1 1 d . . .
C34 C 0.1744(3) 0.1449(3) 0.98646(16) 0.0792(13) Uani 1 1 d . . .
H34A H 0.1690 0.1698 1.0166 0.119 Uiso 1 1 calc R . .
H34B H 0.1560 0.1856 0.9620 0.119 Uiso 1 1 calc R . .
H34C H 0.2291 0.1316 0.9852 0.119 Uiso 1 1 calc R . .
O4 O 0.13079(17) 0.07106(19) 0.98026(9) 0.0680(7) Uani 1 1 d . . .
H4A H 0.1466 0.0362 1.0012 0.102 Uiso 1 1 calc R . .

loop_
_atom_site_aniso_label
_atom_site_aniso_U_11
_atom_site_aniso_U_22
_atom_site_aniso_U_33
_atom_site_aniso_U_23
_atom_site_aniso_U_13
_atom_site_aniso_U_12
Ag1 0.05805(17) 0.05681(17) 0.02793(12) 0.01007(10) -0.00148(10) -0.01642(12)
S1 0.0520(6) 0.0195(4) 0.0174(4) 0.000 0.0050(4) 0.000
C1 0.0273(12) 0.0218(11) 0.0165(10) -0.0023(8) 0.0037(9) -0.0071(9)
C2 0.0242(12) 0.0294(12) 0.0162(10) -0.0062(8) 0.0079(8) -0.0084(10)
C3 0.0187(11) 0.0354(13) 0.0192(10) -0.0049(9) 0.0044(8) -0.0029(10)
C4 0.0230(12) 0.0347(13) 0.0188(10) -0.0025(9) 0.0027(9) 0.0009(10)
C5 0.0247(12) 0.0280(12) 0.0148(10) -0.0030(8) 0.0067(8) -0.0047(10)
C6 0.0295(13) 0.0230(12) 0.0190(10) -0.0023(8) 0.0070(9) -0.0006(10)
S2 0.0272(3) 0.0445(4) 0.0162(3) -0.0069(2) 0.0089(2) -0.0087(3)
C7 0.0367(15) 0.0460(16) 0.0229(12) -0.0017(11) 0.0090(11) -0.0164(13)
C8 0.0301(13) 0.0339(14) 0.0261(12) -0.0003(10) 0.0125(10) -0.0104(11)
C9 0.0298(13) 0.0360(14) 0.0259(12) -0.0022(10) 0.0092(10) -0.0072(11)
N1 0.0397(13) 0.0408(13) 0.0232(10) 0.0003(9) 0.0100(9) -0.0114(11)
C10 0.0525(18) 0.0367(15) 0.0360(15) -0.0061(12) 0.0264(13) -0.0126(13)
C11 0.0498(18) 0.0356(16) 0.0557(19) -0.0003(14) 0.0301(15) 0.0017(14)
C12 0.0389(16) 0.0363(15) 0.0414(15) 0.0098(12) 0.0126(12) -0.0014(13)
C13 0.0373(14) 0.0398(15) 0.0153(10) -0.0003(9) 0.0101(10) 0.0078(12)
C14 0.068(2) 0.088(2) 0.0241(11) -0.0004(14) 0.0184(14) 0.012(2)
C15 0.068(2) 0.088(2) 0.0241(11) -0.0004(14) 0.0184(14) 0.012(2)
C16 0.068(2) 0.088(2) 0.0241(11) -0.0004(14) 0.0184(14) 0.012(2)
C14A 0.068(2) 0.088(2) 0.0241(11) -0.0004(14) 0.0184(14) 0.012(2)
C15A 0.068(2) 0.088(2) 0.0241(11) -0.0004(14) 0.0184(14) 0.012(2)
C16A 0.068(2) 0.088(2) 0.0241(11) -0.0004(14) 0.0184(14) 0.012(2)
S3 0.0208(3) 0.0504(4) 0.0250(3) -0.0107(3) 0.0027(2) 0.0065(3)
C17 0.0235(12) 0.0337(13) 0.0204(11) -0.0013(9) 0.0052(9) 0.0085(10)
C18 0.0299(13) 0.0268(12) 0.0179(10) 0.0031(8) 0.0106(9) 0.0099(10)
C19 0.0325(13) 0.0207(11) 0.0253(11) 0.0037(9) 0.0137(10) 0.0075(10)
C20 0.0387(14) 0.0216(12) 0.0223(11) -0.0002(9) 0.0125(10) 0.0066(10)
C21 0.0310(13) 0.0260(12) 0.0186(10) 0.0027(9) 0.0099(9) 0.0129(10)
C22 0.0264(13) 0.0363(14) 0.0230(11) -0.0003(10) 0.0105(9) 0.0072(11)
S4 0.0347(3) 0.0325(3) 0.0202(3) 0.0023(2) 0.0136(2) 0.0096(3)
C23 0.068(2) 0.068(2) 0.0222(13) 0.0137(13) 0.0179(14) 0.0417(18)
C24 0.0414(16) 0.0423(16) 0.0182(11) 0.0042(10) 0.0061(10) 0.0171(13)
C25 0.0373(15) 0.0382(15) 0.0255(12) 0.0071(10) 0.0105(11) 0.0075(12)
N2 0.0474(14) 0.0472(14) 0.0183(10) 0.0017(9) 0.0054(10) 0.0090(12)
C26 0.0472(18) 0.062(2) 0.0276(14) 0.0110(13) 0.0155(13) 0.0098(15)
C27 0.0407(17) 0.055(2) 0.054(2) 0.0132(16) 0.0098(15) -0.0051(15)
C28 0.0509(19) 0.0459(18) 0.0360(15) -0.0033(13) -0.0052(14) 0.0025(15)
C29 0.0392(15) 0.0327(14) 0.0226(11) 0.0029(10) 0.0165(10) 0.0110(11)
C30 0.0399(17) 0.060(2) 0.0402(16) -0.0047(14) 0.0230(13) 0.0096(15)
C31 0.059(2) 0.056(2) 0.0291(14) 0.0111(13) 0.0162(14) 0.0144(16)
C32 0.071(2) 0.0430(18) 0.0397(16) -0.0114(13) 0.0347(16) 0.0046(16)
S5 0.0480(6) 0.0191(4) 0.0380(5) 0.000 0.0247(4) 0.000
N3 0.0339(13) 0.0461(15) 0.0334(12) -0.0100(11) 0.0064(10) -0.0106(11)
O1 0.0553(14) 0.0557(14) 0.0295(10) -0.0014(9) 0.0009(9) 0.0005(11)
O2 0.0654(16) 0.0748(18) 0.0501(14) -0.0070(12) 0.0327(12) -0.0064(13)
O3 0.0786(18) 0.0454(14) 0.0616(15) -0.0067(12) 0.0308(13) 0.0012(13)
C33 0.0426(16) 0.0278(14) 0.0403(15) -0.0037(11) 0.0111(13) 0.0014(12)
Cl1 0.0870(7) 0.0280(4) 0.0835(7) 0.0085(4) 0.0239(6) 0.0003(4)
Cl2 0.0868(7) 0.0319(4) 0.0481(4) -0.0109(3) 0.0064(4) 0.0042(4)
Cl3 0.0424(4) 0.0845(7) 0.0505(5) -0.0252(4) 0.0027(4) 0.0101(4)
C34 0.080(3) 0.088(3) 0.069(3) 0.021(2) 0.008(2) -0.004(3)
O4 0.0761(19) 0.075(2) 0.0526(16) -0.0044(13) 0.0073(13) 0.0088(16)

loop_
_atom_type_symbol
_atom_type_description
_atom_type_scat_dispersion_real
_atom_type_scat_dispersion_imag
_atom_type_scat_source
C C 0.0033 0.0016 'International Tables Vol C Tables 4.2.6.8 and 6.1.1.4'
H H 0.0000 0.0000 'International Tables Vol C Tables 4.2.6.8 and 6.1.1.4'
N N 0.0061 0.0033 'International Tables Vol C Tables 4.2.6.8 and 6.1.1.4'
O O 0.0106 0.0060 'International Tables Vol C Tables 4.2.6.8 and 6.1.1.4'
S S 0.1246 0.1234 'International Tables Vol C Tables 4.2.6.8 and 6.1.1.4'
Ag Ag -0.8971 1.1015 'International Tables Vol C Tables 4.2.6.8 and 6.1.1.4'
Cl Cl 0.1484 0.1585 'International Tables Vol C Tables 4.2.6.8 and 6.1.1.4'

loop_
_geom_angle_atom_site_label_1
_geom_angle_atom_site_label_2
_geom_angle_atom_site_label_3
_geom_angle
_geom_angle_site_symmetry_1
_geom_angle_site_symmetry_3
N2 Ag1 N1 170.23(9) 6_565 .
C1 S1 C1 104.75(15) . 2
C2 C1 C6 120.3(2) . .
C2 C1 S1 122.96(16) . .
C6 C1 S1 116.49(18) . .
C1 C2 C3 117.93(19) . .
C1 C2 S2 121.04(18) . .
C3 C2 S2 121.03(18) . .
C4 C3 C2 120.4(2) . .
C4 C3 S3 116.51(19) . .
C2 C3 S3 122.97(17) . .
C5 C4 C3 121.9(2) . .
C5 C4 H4 119.0 . .
C3 C4 H4 119.0 . .
C6 C5 C4 117.3(2) . .
C6 C5 C13 121.5(2) . .
C4 C5 C13 121.0(2) . .
C5 C6 C1 122.0(2) . .
C5 C6 H6 119.0 . .
C1 C6 H6 119.0 . .
C2 S2 C7 100.88(11) . .
C8 C7 S2 105.07(18) . .
C8 C7 H7A 110.7 . .
S2 C7 H7A 110.7 . .
C8 C7 H7B 110.7 . .
S2 C7 H7B 110.7 . .
H7A C7 H7B 108.8 . .
C9 C8 C12 117.6(2) . .
C9 C8 C7 120.2(2) . .
C12 C8 C7 122.1(3) . .
N1 C9 C8 123.3(3) . .
N1 C9 H9 118.3 . .
C8 C9 H9 118.3 . .
C9 N1 C10 117.9(2) . .
C9 N1 Ag1 120.8(2) . .
C10 N1 Ag1 121.22(18) . .
N1 C10 C11 121.9(2) . .
N1 C10 H10 119.0 . .
C11 C10 H10 119.0 . .
C10 C11 C12 119.8(3) . .
C10 C11 H11 120.1 . .
C12 C11 H11 120.1 . .
C11 C12 C8 119.5(3) . .
C11 C12 H12 120.3 . .
C8 C12 H12 120.3 . .
C16 C13 C14 112.2(4) . .
C16 C13 C14A 74.4(5) . .
C14 C13 C14A 132.6(4) . .
C16 C13 C5 114.2(3) . .
C14 C13 C5 110.8(3) . .
C14A C13 C5 107.6(3) . .
C14A C13 C16A 110.4(5) . .
C5 C13 C16A 108.8(3) . .
C16 C13 C15A 127.8(4) . .
C14A C13 C15A 109.9(5) . .
C5 C13 C15A 113.4(3) . .
C16A C13 C15A 106.8(5) . .
C16 C13 C15 107.0(4) . .
C14 C13 C15 106.7(4) . .
C5 C13 C15 105.3(3) . .
C16A C13 C15 138.6(4) . .
C13 C14 H14A 109.5 . .
C13 C14 H14B 109.5 . .
C13 C14 H14C 109.5 . .
C13 C15 H15A 109.5 . .
C13 C15 H15B 109.5 . .
C13 C15 H15C 109.5 . .
C13 C16 H16A 109.5 . .
C13 C16 H16B 109.5 . .
C13 C16 H16C 109.5 . .
C13 C14A H14D 109.5 . .
C13 C14A H14E 109.5 . .
H14D C14A H14E 109.5 . .
C13 C14A H14F 109.5 . .
H14D C14A H14F 109.5 . .
H14E C14A H14F 109.5 . .
C13 C15A H15D 109.5 . .
C13 C15A H15E 109.5 . .
H15D C15A H15E 109.5 . .
C13 C15A H15F 109.5 . .
H15D C15A H15F 109.5 . .
H15E C15A H15F 109.5 . .
C13 C16A H16D 109.5 . .
C13 C16A H16E 109.5 . .
H16D C16A H16E 109.5 . .
C13 C16A H16F 109.5 . .
H16D C16A H16F 109.5 . .
H16E C16A H16F 109.5 . .
C17 S3 C3 104.81(11) . .
C22 C17 C18 120.5(2) . .
C22 C17 S3 116.04(19) . .
C18 C17 S3 123.24(17) . .
C19 C18 C17 117.5(2) . .
C19 C18 S4 120.84(18) . .
C17 C18 S4 121.65(19) . .
C20 C19 C18 120.8(2) . .
C20 C19 S5 116.02(19) . .
C18 C19 S5 122.96(17) . .
C21 C20 C19 122.0(2) . .
C21 C20 H20 119.0 . .
C19 C20 H20 119.0 . .
C20 C21 C22 117.3(2) . .
C20 C21 C29 121.0(2) . .
C22 C21 C29 121.5(2) . .
C21 C22 C17 122.0(2) . .
C21 C22 H22 119.0 . .
C17 C22 H22 119.0 . .
C18 S4 C23 96.82(12) . .
C24 C23 S4 109.83(19) . .
C24 C23 H23A 109.7 . .
S4 C23 H23A 109.7 . .
C24 C23 H23B 109.7 . .
S4 C23 H23B 109.7 . .
H23A C23 H23B 108.2 . .
C25 C24 C28 118.4(2) . .
C25 C24 C23 118.8(3) . .
C28 C24 C23 122.8(3) . .
N2 C25 C24 123.3(3) . .
N2 C25 H25 118.3 . .
C24 C25 H25 118.3 . .
C25 N2 C26 117.8(3) . .
C25 N2 Ag1 118.8(2) . 6_566
C26 N2 Ag1 122.51(18) . 6_566
N2 C26 C27 122.6(3) . .
N2 C26 H26 118.7 . .
C27 C26 H26 118.7 . .
C26 C27 C28 118.9(3) . .
C26 C27 H27 120.6 . .
C28 C27 H27 120.6 . .
C24 C28 C27 119.0(3) . .
C24 C28 H28 120.5 . .
C27 C28 H28 120.5 . .
C21 C29 C31 107.6(2) . .
C21 C29 C30 111.1(2) . .
C31 C29 C30 109.4(2) . .
C21 C29 C32 111.1(2) . .
C31 C29 C32 108.6(3) . .
C30 C29 C32 109.0(2) . .
C29 C30 H30A 109.5 . .
C29 C30 H30B 109.5 . .
H30A C30 H30B 109.5 . .
C29 C30 H30C 109.5 . .
H30A C30 H30C 109.5 . .
H30B C30 H30C 109.5 . .
C29 C31 H31A 109.5 . .
C29 C31 H31B 109.5 . .
H31A C31 H31B 109.5 . .
C29 C31 H31C 109.5 . .
H31A C31 H31C 109.5 . .
H31B C31 H31C 109.5 . .
C29 C32 H32A 109.5 . .
C29 C32 H32B 109.5 . .
H32A C32 H32B 109.5 . .
C29 C32 H32C 109.5 . .
H32A C32 H32C 109.5 . .
H32B C32 H32C 109.5 . .
C19 S5 C19 105.79(15) . 2
O3 N3 O2 120.5(3) . .
O3 N3 O1 119.8(2) . .
O2 N3 O1 119.7(3) . .
Cl1 C33 Cl2 109.13(16) . .
Cl1 C33 Cl3 111.34(16) . .
Cl2 C33 Cl3 109.05(16) . .
Cl1 C33 H33 109.1 . .
Cl2 C33 H33 109.1 . .
Cl3 C33 H33 109.1 . .
O4 C34 H34A 109.5 . .
O4 C34 H34B 109.5 . .
H34A C34 H34B 109.5 . .
O4 C34 H34C 109.5 . .
H34A C34 H34C 109.5 . .
H34B C34 H34C 109.5 . .
C34 O4 H4A 109.5 . .

loop_
_geom_bond_atom_site_label_1
_geom_bond_atom_site_label_2
_geom_bond_distance
_geom_bond_site_symmetry_2
Ag1 N2 2.142(2) 6_565
Ag1 N1 2.142(2) .
S1 C1 1.777(2) .
S1 C1 1.777(2) 2
C1 C2 1.395(3) .
C1 C6 1.395(3) .
C2 C3 1.404(3) .
C2 S2 1.774(2) .
C3 C4 1.390(3) .
C3 S3 1.777(2) .
C4 C5 1.387(3) .
C4 H4 0.9500 .
C5 C6 1.385(3) .
C5 C13 1.531(3) .
C6 H6 0.9500 .
S2 C7 1.818(3) .
C7 C8 1.502(3) .
C7 H7A 0.9900 .
C7 H7B 0.9900 .
C8 C9 1.382(4) .
C8 C12 1.382(4) .
C9 N1 1.343(3) .
C9 H9 0.9500 .
N1 C10 1.346(4) .
C10 C11 1.367(5) .
C10 H10 0.9500 .
C11 C12 1.372(4) .
C11 H11 0.9500 .
C12 H12 0.9500 .
C13 C16 1.502(6) .
C13 C14 1.523(7) .
C13 C14A 1.530(8) .
C13 C16A 1.548(8) .
C13 C15A 1.543(8) .
C13 C15 1.584(7) .
C14 H14A 0.9800 .
C14 H14B 0.9800 .
C14 H14C 0.9800 .
C15 H15A 0.9800 .
C15 H15B 0.9800 .
C15 H15C 0.9800 .
C16 H16A 0.9800 .
C16 H16B 0.9800 .
C16 H16C 0.9800 .
C14A H14D 0.9800 .
C14A H14E 0.9800 .
C14A H14F 0.9800 .
C15A H15D 0.9800 .
C15A H15E 0.9800 .
C15A H15F 0.9800 .
C16A H16D 0.9800 .
C16A H16E 0.9800 .
C16A H16F 0.9800 .
S3 C17 1.777(3) .
C17 C22 1.394(3) .
C17 C18 1.403(3) .
C18 C19 1.400(3) .
C18 S4 1.773(2) .
C19 C20 1.394(3) .
C19 S5 1.778(3) .
C20 C21 1.382(4) .
C20 H20 0.9500 .
C21 C22 1.389(4) .
C21 C29 1.534(3) .
C22 H22 0.9500 .
S4 C23 1.802(3) .
C23 C24 1.503(4) .
C23 H23A 0.9900 .
C23 H23B 0.9900 .
C24 C25 1.370(4) .
C24 C28 1.376(5) .
C25 N2 1.334(3) .
C25 H25 0.9500 .
N2 C26 1.336(4) .
N2 Ag1 2.142(2) 6_566
C26 C27 1.371(5) .
C26 H26 0.9500 .
C27 C28 1.381(4) .
C27 H27 0.9500 .
C28 H28 0.9500 .
C29 C31 1.532(4) .
C29 C30 1.534(4) .
C29 C32 1.542(4) .
C30 H30A 0.9800 .
C30 H30B 0.9800 .
C30 H30C 0.9800 .
C31 H31A 0.9800 .
C31 H31B 0.9800 .
C31 H31C 0.9800 .
C32 H32A 0.9800 .
C32 H32B 0.9800 .
C32 H32C 0.9800 .
S5 C19 1.778(3) 2
N3 O3 1.226(3) .
N3 O2 1.248(3) .
N3 O1 1.253(3) .
C33 Cl1 1.751(3) .
C33 Cl2 1.755(3) .
C33 Cl3 1.761(3) .
C33 H33 1.0000 .
C34 O4 1.387(5) .
C34 H34A 0.9800 .
C34 H34B 0.9800 .
C34 H34C 0.9800 .
O4 H4A 0.8400 .
